data_4345445
loop_
_publ_author_name
'Zeng, Chao'
'Wang, Nan'
'Peng, Tai'
'Wang, Suning'

_publ_section_title
;
 Copper(I) Complexes Bearing 1,2-Phenyl-Bridged P(&#x2227;)N,
 P(&#x2227;)N(&#x2227;)P, and N(&#x2227;)P(&#x2227;)N Chelate Ligands:
 Structures and Phosphorescence.
;
_journal_issue 3
_journal_name_full 'Inorganic chemistry'
_journal_page_first 1616
_journal_page_last 1625
_journal_paper_doi 10.1021/acs.inorgchem.6b02721
_journal_volume 56
_journal_year 2017
_chemical_formula_sum 'C43 H35 Cl6 Cu I N P2'
_chemical_formula_weight 1030.80
_chemical_name_systematic
;

 ?

;
_space_group_IT_number 14
_symmetry_cell_setting monoclinic
_symmetry_space_group_name_Hall '-P 2yn'
_symmetry_space_group_name_H-M 'P 1 21/n 1'
_atom_sites_solution_hydrogens geom
_atom_sites_solution_primary direct
_atom_sites_solution_secondary difmap
_audit_creation_method SHELXL-97
_cell_angle_alpha 90.00
_cell_angle_beta 102.3770(10)
_cell_angle_gamma 90.00
_cell_formula_units_Z 4
_cell_length_a 12.5312(2)
_cell_length_b 22.7265(3)
_cell_length_c 15.5181(2)
_cell_measurement_reflns_used 9920
_cell_measurement_temperature 180(2)
_cell_measurement_theta_max 27.08
_cell_measurement_theta_min 2.61
_cell_volume 4316.69(11)
_computing_cell_refinement 'Bruker SAINT'
_computing_data_collection 'Bruker APEX2'
_computing_data_reduction 'Bruker SAINT'
_computing_molecular_graphics 'Bruker SHELXTL'
_computing_publication_material 'Bruker SHELXTL'
_computing_structure_refinement 'SHELXL-97 (Sheldrick, 1997)'
_computing_structure_solution 'SHELXS-97 (Sheldrick, 1990)'
_diffrn_ambient_temperature 180(2)
_diffrn_measured_fraction_theta_full 0.994
_diffrn_measured_fraction_theta_max 0.994
_diffrn_measurement_device_type 'Bruker APEX-II CCD'
_diffrn_measurement_method '\f and \w scans'
_diffrn_radiation_monochromator graphite
_diffrn_radiation_source 'fine-focus sealed tube'
_diffrn_radiation_type MoK\a
_diffrn_radiation_wavelength 0.71073
_diffrn_reflns_av_R_equivalents 0.0297
_diffrn_reflns_av_sigmaI/netI 0.0411
_diffrn_reflns_limit_h_max 16
_diffrn_reflns_limit_h_min -15
_diffrn_reflns_limit_k_max 29
_diffrn_reflns_limit_k_min -26
_diffrn_reflns_limit_l_max 19
_diffrn_reflns_limit_l_min -19
_diffrn_reflns_number 28759
_diffrn_reflns_theta_full 27.26
_diffrn_reflns_theta_max 27.26
_diffrn_reflns_theta_min 1.61
_diffrn_standards_number 0
_exptl_absorpt_coefficient_mu 1.699
_exptl_absorpt_correction_T_max 0.9199
_exptl_absorpt_correction_T_min 0.7275
_exptl_absorpt_correction_type multi-scan
_exptl_crystal_colour yellow
_exptl_crystal_density_diffrn 1.586
_exptl_crystal_density_method 'not measured'
_exptl_crystal_description thin
_exptl_crystal_F_000 2056
_exptl_crystal_size_max 0.20
_exptl_crystal_size_mid 0.20
_exptl_crystal_size_min 0.05
_refine_diff_density_max 1.390
_refine_diff_density_min -1.229
_refine_diff_density_rms 0.089
_refine_ls_extinction_method none
_refine_ls_goodness_of_fit_ref 1.050
_refine_ls_hydrogen_treatment constr
_refine_ls_matrix_type full
_refine_ls_number_parameters 487
_refine_ls_number_reflns 9624
_refine_ls_number_restraints 0
_refine_ls_restrained_S_all 1.050
_refine_ls_R_factor_all 0.0552
_refine_ls_R_factor_gt 0.0388
_refine_ls_shift/su_max 0.002
_refine_ls_shift/su_mean 0.000
_refine_ls_structure_factor_coef Fsqd
_refine_ls_weighting_details 'calc w=1/[\s^2^(Fo^2^)+(0.0350P)^2^+5.0000P] where P=(Fo^2^+2Fc^2^)/3'
_refine_ls_weighting_scheme calc
_refine_ls_wR_factor_gt 0.0848
_refine_ls_wR_factor_ref 0.0919
_reflns_number_gt 7540
_reflns_number_total 9624
_reflns_threshold_expression >2sigma(I)
_cod_data_source_file ic6b02721_si_002.cif
_cod_data_source_block zc2
_cod_depositor_comments
;
The following automatic conversions were performed:

'_symmetry_cell_setting' value 'Monoclinic' changed to 'monoclinic'
according to
/home/data/users/saulius/crontab/automatic-downloads/current/ACS/lib/dictionaries/cif_core.dic
dictionary named 'cif_core.dic' version 2.4.2 from 2011-04-26.

Automatic conversion script
Id: cif_fix_values 4973 2017-02-22 13:04:09Z antanas 
;
_cod_original_sg_symbol_H-M P2(1)/n
_cod_database_code 4345445

loop_
_symmetry_equiv_pos_as_xyz
'x, y, z'
'-x+1/2, y+1/2, -z+1/2'
'-x, -y, -z'
'x-1/2, -y-1/2, z-1/2'

loop_
_atom_site_label
_atom_site_type_symbol
_atom_site_fract_x
_atom_site_fract_y
_atom_site_fract_z
_atom_site_U_iso_or_equiv
_atom_site_adp_type
_atom_site_occupancy
_atom_site_symmetry_multiplicity
_atom_site_calc_flag
_atom_site_refinement_flags
Cu1 Cu 0.76690(3) 0.999919(16) 0.24051(2) 0.02175(9) Uani 1 1 d .
N1 N 0.6830(2) 0.98770(11) 0.10524(16) 0.0237(6) Uani 1 1 d .
I1 I 0.873811(17) 1.100933(9) 0.241489(15) 0.02940(7) Uani 1 1 d .
Cl1 Cl 0.37520(9) 0.78314(5) 0.90897(8) 0.0625(3) Uani 1 1 d .
Cl2 Cl 0.24509(16) 0.81549(6) 1.03156(11) 0.1017(5) Uani 1 1 d .
Cl3 Cl 0.20216(14) 0.70769(6) 0.93375(11) 0.0953(5) Uani 1 1 d .
Cl4 Cl 0.4037(2) 0.72862(7) 0.38391(12) 0.1642(11) Uani 1 1 d .
Cl5 Cl 0.26317(12) 0.63276(8) 0.31107(11) 0.0991(5) Uani 1 1 d .
Cl6 Cl 0.32277(13) 0.71999(6) 0.19906(9) 0.0848(4) Uani 1 1 d .
P1 P 0.87282(6) 0.92127(4) 0.22583(5) 0.02016(16) Uani 1 1 d .
P2 P 0.65602(6) 1.00887(4) 0.33629(5) 0.02135(17) Uani 1 1 d .
C1 C 0.9658(2) 0.88311(14) 0.3154(2) 0.0261(7) Uani 1 1 d .
C2 C 0.9458(3) 0.88543(15) 0.3994(2) 0.0331(8) Uani 1 1 d .
H2A H 0.8821 0.9047 0.4089 0.040 Uiso 1 1 calc R
C3 C 1.0176(3) 0.85996(17) 0.4701(2) 0.0427(9) Uani 1 1 d .
H3A H 1.0029 0.8619 0.5276 0.051 Uiso 1 1 calc R
C4 C 1.1091(3) 0.83212(19) 0.4571(3) 0.0518(12) Uani 1 1 d .
H4A H 1.1592 0.8156 0.5058 0.062 Uiso 1 1 calc R
C5 C 1.1291(3) 0.8279(2) 0.3738(3) 0.0644(14) Uani 1 1 d .
H5A H 1.1920 0.8075 0.3647 0.077 Uiso 1 1 calc R
C6 C 1.0578(3) 0.85334(18) 0.3025(3) 0.0472(10) Uani 1 1 d .
H6A H 1.0720 0.8504 0.2450 0.057 Uiso 1 1 calc R
C7 C 0.9568(2) 0.93000(14) 0.1446(2) 0.0235(7) Uani 1 1 d .
C8 C 0.9447(3) 0.89675(16) 0.0682(2) 0.0343(8) Uani 1 1 d .
H8A H 0.8887 0.8679 0.0551 0.041 Uiso 1 1 calc R
C9 C 1.0143(3) 0.90559(19) 0.0111(2) 0.0434(10) Uani 1 1 d .
H9A H 1.0049 0.8833 -0.0418 0.052 Uiso 1 1 calc R
C10 C 1.0970(3) 0.94637(18) 0.0302(2) 0.0409(9) Uani 1 1 d .
H10A H 1.1446 0.9520 -0.0091 0.049 Uiso 1 1 calc R
C11 C 1.1107(3) 0.97884(16) 0.1060(2) 0.0379(9) Uani 1 1 d .
H11A H 1.1687 1.0065 0.1196 0.045 Uiso 1 1 calc R
C12 C 1.0406(3) 0.97162(15) 0.1628(2) 0.0313(8) Uani 1 1 d .
H12A H 1.0494 0.9951 0.2145 0.038 Uiso 1 1 calc R
C13 C 0.7725(2) 0.86506(14) 0.1780(2) 0.0240(7) Uani 1 1 d .
C14 C 0.7796(3) 0.80883(14) 0.2139(2) 0.0312(7) Uani 1 1 d .
H14A H 0.8407 0.7989 0.2593 0.037 Uiso 1 1 calc R
C15 C 0.6997(3) 0.76681(16) 0.1849(3) 0.0415(9) Uani 1 1 d .
H15A H 0.7061 0.7286 0.2103 0.050 Uiso 1 1 calc R
C16 C 0.6110(3) 0.78106(16) 0.1190(3) 0.0402(9) Uani 1 1 d .
H16A H 0.5549 0.7529 0.0997 0.048 Uiso 1 1 calc R
C17 C 0.6039(3) 0.83600(16) 0.0810(2) 0.0330(8) Uani 1 1 d .
H17A H 0.5433 0.8449 0.0346 0.040 Uiso 1 1 calc R
C18 C 0.6835(2) 0.87921(14) 0.1087(2) 0.0249(7) Uani 1 1 d .
C19 C 0.6674(2) 0.93628(15) 0.0605(2) 0.0249(7) Uani 1 1 d .
C20 C 0.6316(3) 0.93520(17) -0.0312(2) 0.0339(8) Uani 1 1 d .
H20A H 0.6239 0.8988 -0.0619 0.041 Uiso 1 1 calc R
C21 C 0.6075(3) 0.98707(19) -0.0767(2) 0.0411(10) Uani 1 1 d .
H21A H 0.5828 0.9868 -0.1390 0.049 Uiso 1 1 calc R
C22 C 0.6197(3) 1.03932(18) -0.0312(2) 0.0368(9) Uani 1 1 d .
H22A H 0.6018 1.0757 -0.0611 0.044 Uiso 1 1 calc R
C23 C 0.6582(2) 1.03772(16) 0.0584(2) 0.0305(8) Uani 1 1 d .
H23A H 0.6682 1.0741 0.0893 0.037 Uiso 1 1 calc R
C24 C 0.5309(2) 0.96534(14) 0.30947(19) 0.0227(6) Uani 1 1 d .
C25 C 0.5368(3) 0.91031(15) 0.2727(2) 0.0306(7) Uani 1 1 d .
H25A H 0.6045 0.8970 0.2617 0.037 Uiso 1 1 calc R
C26 C 0.4458(3) 0.87442(17) 0.2516(2) 0.0392(9) Uani 1 1 d .
H26A H 0.4514 0.8367 0.2267 0.047 Uiso 1 1 calc R
C27 C 0.3471(3) 0.89337(17) 0.2668(2) 0.0412(9) Uani 1 1 d .
H27A H 0.2844 0.8688 0.2521 0.049 Uiso 1 1 calc R
C28 C 0.3396(3) 0.94814(17) 0.3034(2) 0.0391(9) Uani 1 1 d .
H28A H 0.2716 0.9613 0.3139 0.047 Uiso 1 1 calc R
C29 C 0.4307(3) 0.98387(16) 0.3249(2) 0.0305(8) Uani 1 1 d .
H29A H 0.4249 1.0214 0.3504 0.037 Uiso 1 1 calc R
C30 C 0.7207(2) 0.98243(14) 0.44621(19) 0.0231(7) Uani 1 1 d .
C31 C 0.6763(3) 0.93872(14) 0.4900(2) 0.0270(7) Uani 1 1 d .
H31A H 0.6064 0.9230 0.4645 0.032 Uiso 1 1 calc R
C32 C 0.7330(3) 0.91788(16) 0.5703(2) 0.0337(8) Uani 1 1 d .
H32A H 0.7022 0.8876 0.5995 0.040 Uiso 1 1 calc R
C33 C 0.8344(3) 0.94068(16) 0.6086(2) 0.0350(8) Uani 1 1 d .
H33A H 0.8735 0.9260 0.6638 0.042 Uiso 1 1 calc R
C34 C 0.8785(3) 0.98494(16) 0.5660(2) 0.0355(8) Uani 1 1 d .
H34A H 0.9475 1.0012 0.5927 0.043 Uiso 1 1 calc R
C35 C 0.8234(3) 1.00579(15) 0.4853(2) 0.0307(7) Uani 1 1 d .
H35A H 0.8549 1.0359 0.4562 0.037 Uiso 1 1 calc R
C36 C 0.6068(3) 1.08175(14) 0.3581(2) 0.0276(7) Uani 1 1 d .
C37 C 0.5758(3) 1.12059(16) 0.2882(3) 0.0390(9) Uani 1 1 d .
H37A H 0.5836 1.1095 0.2308 0.047 Uiso 1 1 calc R
C38 C 0.5335(3) 1.17544(18) 0.3015(3) 0.0543(11) Uani 1 1 d .
H38A H 0.5117 1.2017 0.2533 0.065 Uiso 1 1 calc R
C39 C 0.5230(3) 1.19188(18) 0.3851(3) 0.0560(12) Uani 1 1 d .
H39A H 0.4940 1.2294 0.3943 0.067 Uiso 1 1 calc R
C40 C 0.5543(3) 1.15433(18) 0.4540(3) 0.0512(11) Uani 1 1 d .
H40A H 0.5475 1.1659 0.5114 0.061 Uiso 1 1 calc R
C41 C 0.5959(3) 1.09949(16) 0.4415(2) 0.0373(8) Uani 1 1 d .
H41A H 0.6172 1.0737 0.4903 0.045 Uiso 1 1 calc R
C42 C 0.2451(3) 0.78077(18) 0.9319(3) 0.0539(11) Uani 1 1 d .
H42A H 0.1933 0.8020 0.8839 0.065 Uiso 1 1 calc R
C43 C 0.3652(4) 0.68110(19) 0.2962(3) 0.0562(12) Uani 1 1 d .
H43A H 0.4306 0.6573 0.2908 0.067 Uiso 1 1 calc R

loop_
_atom_site_aniso_label
_atom_site_aniso_U_11
_atom_site_aniso_U_22
_atom_site_aniso_U_33
_atom_site_aniso_U_23
_atom_site_aniso_U_13
_atom_site_aniso_U_12
Cu1 0.02277(19) 0.0213(2) 0.02257(19) 0.00222(15) 0.00789(15) 0.00130(15)
N1 0.0183(13) 0.0300(15) 0.0225(13) 0.0024(11) 0.0039(10) -0.0003(11)
I1 0.02680(11) 0.02195(12) 0.03852(13) 0.00436(9) 0.00493(9) -0.00198(9)
Cl1 0.0544(6) 0.0611(7) 0.0655(7) -0.0135(6) -0.0015(5) -0.0110(6)
Cl2 0.1646(16) 0.0532(8) 0.1034(12) -0.0040(8) 0.0649(11) 0.0217(9)
Cl3 0.1240(13) 0.0671(9) 0.1065(12) -0.0055(8) 0.0509(10) -0.0408(9)
Cl4 0.264(3) 0.0729(11) 0.0983(12) -0.0441(9) -0.0893(15) 0.0677(14)
Cl5 0.0826(10) 0.1249(14) 0.0996(11) 0.0422(10) 0.0412(9) 0.0004(9)
Cl6 0.1225(12) 0.0552(8) 0.0674(8) 0.0052(6) -0.0004(8) -0.0251(8)
P1 0.0185(4) 0.0207(4) 0.0213(4) 0.0015(3) 0.0042(3) 0.0010(3)
P2 0.0208(4) 0.0236(4) 0.0204(4) -0.0001(3) 0.0061(3) 0.0006(3)
C1 0.0230(15) 0.0254(17) 0.0284(16) 0.0046(14) 0.0025(13) -0.0015(13)
C2 0.0367(19) 0.0306(19) 0.0307(18) 0.0026(15) 0.0045(15) 0.0016(15)
C3 0.052(2) 0.039(2) 0.0312(19) 0.0099(17) -0.0036(17) -0.0064(19)
C4 0.030(2) 0.059(3) 0.058(3) 0.038(2) -0.0083(19) -0.0022(19)
C5 0.030(2) 0.088(4) 0.078(3) 0.050(3) 0.018(2) 0.024(2)
C6 0.037(2) 0.061(3) 0.048(2) 0.026(2) 0.0186(18) 0.0185(19)
C7 0.0175(15) 0.0265(17) 0.0261(16) 0.0058(13) 0.0038(12) 0.0051(13)
C8 0.0291(18) 0.042(2) 0.0337(18) -0.0058(16) 0.0116(15) -0.0029(16)
C9 0.035(2) 0.065(3) 0.0333(19) -0.0069(19) 0.0142(16) 0.0012(19)
C10 0.0264(18) 0.059(3) 0.041(2) 0.0109(19) 0.0169(16) 0.0058(17)
C11 0.0261(18) 0.041(2) 0.049(2) 0.0052(18) 0.0135(16) -0.0036(16)
C12 0.0257(17) 0.0343(19) 0.0348(19) 0.0007(15) 0.0082(14) -0.0032(14)
C13 0.0216(15) 0.0258(17) 0.0263(16) -0.0060(13) 0.0091(13) -0.0024(13)
C14 0.0340(18) 0.0247(18) 0.0343(18) 0.0011(15) 0.0057(15) -0.0023(14)
C15 0.053(2) 0.0229(19) 0.050(2) -0.0025(17) 0.0141(19) -0.0092(17)
C16 0.040(2) 0.032(2) 0.051(2) -0.0154(18) 0.0155(18) -0.0144(17)
C17 0.0260(17) 0.039(2) 0.0326(18) -0.0128(16) 0.0036(14) -0.0051(15)
C18 0.0215(15) 0.0310(17) 0.0234(15) -0.0061(14) 0.0077(13) -0.0015(13)
C19 0.0141(14) 0.040(2) 0.0216(15) 0.0003(14) 0.0052(12) -0.0001(13)
C20 0.0252(17) 0.054(2) 0.0222(16) -0.0051(16) 0.0050(13) 0.0011(16)
C21 0.0270(18) 0.075(3) 0.0204(17) 0.0072(19) 0.0036(14) 0.0014(19)
C22 0.0238(17) 0.055(2) 0.0313(19) 0.0183(18) 0.0045(14) 0.0045(17)
C23 0.0212(16) 0.039(2) 0.0321(18) 0.0095(16) 0.0061(14) 0.0028(14)
C24 0.0221(15) 0.0292(17) 0.0165(14) 0.0020(13) 0.0040(12) -0.0002(13)
C25 0.0289(17) 0.035(2) 0.0295(17) -0.0042(15) 0.0101(14) -0.0029(14)
C26 0.040(2) 0.038(2) 0.042(2) -0.0125(17) 0.0151(17) -0.0116(17)
C27 0.0316(19) 0.052(2) 0.041(2) -0.0048(19) 0.0086(16) -0.0174(18)
C28 0.0221(17) 0.055(2) 0.041(2) -0.0049(19) 0.0086(15) -0.0018(17)
C29 0.0261(17) 0.038(2) 0.0282(17) -0.0048(15) 0.0068(14) -0.0003(15)
C30 0.0226(15) 0.0271(17) 0.0203(15) -0.0027(13) 0.0061(12) 0.0016(13)
C31 0.0244(16) 0.0317(18) 0.0243(16) 0.0017(14) 0.0039(13) -0.0008(14)
C32 0.0367(19) 0.036(2) 0.0272(17) 0.0066(15) 0.0055(15) -0.0002(16)
C33 0.0341(19) 0.042(2) 0.0245(17) 0.0022(16) -0.0037(14) 0.0060(16)
C34 0.0269(18) 0.046(2) 0.0302(18) -0.0098(16) -0.0026(15) -0.0040(16)
C35 0.0267(17) 0.0356(19) 0.0300(18) -0.0024(15) 0.0068(14) -0.0051(15)
C36 0.0246(16) 0.0241(17) 0.0354(18) -0.0014(14) 0.0096(14) -0.0003(13)
C37 0.040(2) 0.037(2) 0.044(2) 0.0069(17) 0.0178(17) 0.0081(17)
C38 0.053(3) 0.036(2) 0.078(3) 0.015(2) 0.023(2) 0.013(2)
C39 0.058(3) 0.027(2) 0.090(4) -0.014(2) 0.031(3) 0.0054(19)
C40 0.057(3) 0.040(2) 0.060(3) -0.020(2) 0.019(2) 0.001(2)
C41 0.040(2) 0.035(2) 0.038(2) -0.0087(17) 0.0102(16) 0.0022(17)
C42 0.057(3) 0.046(3) 0.053(3) 0.019(2) 0.000(2) 0.001(2)
C43 0.058(3) 0.045(2) 0.060(3) -0.016(2) 0.000(2) 0.010(2)

loop_
_atom_type_symbol
_atom_type_description
_atom_type_scat_dispersion_real
_atom_type_scat_dispersion_imag
_atom_type_scat_source
C C 0.0033 0.0016 'International Tables Vol C Tables 4.2.6.8 and 6.1.1.4'
H H 0.0000 0.0000 'International Tables Vol C Tables 4.2.6.8 and 6.1.1.4'
N N 0.0061 0.0033 'International Tables Vol C Tables 4.2.6.8 and 6.1.1.4'
P P 0.1023 0.0942 'International Tables Vol C Tables 4.2.6.8 and 6.1.1.4'
Cu Cu 0.3201 1.2651 'International Tables Vol C Tables 4.2.6.8 and 6.1.1.4'
I I -0.4742 1.8119 'International Tables Vol C Tables 4.2.6.8 and 6.1.1.4'
Cl Cl 0.1484 0.1585 'International Tables Vol C Tables 4.2.6.8 and 6.1.1.4'

loop_
_geom_angle_atom_site_label_1
_geom_angle_atom_site_label_2
_geom_angle_atom_site_label_3
_geom_angle
N1 Cu1 P2 114.42(7)
N1 Cu1 P1 88.54(7)
P2 Cu1 P1 126.53(3)
N1 Cu1 I1 104.90(7)
P2 Cu1 I1 107.46(3)
P1 Cu1 I1 112.12(2)
C23 N1 C19 117.4(3)
C23 N1 Cu1 115.1(2)
C19 N1 Cu1 126.7(2)
C7 P1 C1 102.12(14)
C7 P1 C13 104.12(14)
C1 P1 C13 104.30(15)
C7 P1 Cu1 114.96(10)
C1 P1 Cu1 126.05(11)
C13 P1 Cu1 102.97(10)
C36 P2 C24 103.09(14)
C36 P2 C30 103.04(15)
C24 P2 C30 102.84(14)
C36 P2 Cu1 119.04(11)
C24 P2 Cu1 114.98(10)
C30 P2 Cu1 111.96(10)
C2 C1 C6 118.7(3)
C2 C1 P1 119.0(2)
C6 C1 P1 122.3(3)
C1 C2 C3 120.8(3)
C1 C2 H2A 119.6
C3 C2 H2A 119.6
C4 C3 C2 120.0(4)
C4 C3 H3A 120.0
C2 C3 H3A 120.0
C3 C4 C5 120.1(3)
C3 C4 H4A 119.9
C5 C4 H4A 119.9
C4 C5 C6 120.3(4)
C4 C5 H5A 119.9
C6 C5 H5A 119.9
C1 C6 C5 120.0(4)
C1 C6 H6A 120.0
C5 C6 H6A 120.0
C8 C7 C12 118.8(3)
C8 C7 P1 124.1(2)
C12 C7 P1 117.1(2)
C9 C8 C7 120.0(3)
C9 C8 H8A 120.0
C7 C8 H8A 120.0
C10 C9 C8 120.5(4)
C10 C9 H9A 119.7
C8 C9 H9A 119.7
C11 C10 C9 120.0(3)
C11 C10 H10A 120.0
C9 C10 H10A 120.0
C10 C11 C12 120.3(3)
C10 C11 H11A 119.8
C12 C11 H11A 119.8
C11 C12 C7 120.4(3)
C11 C12 H12A 119.8
C7 C12 H12A 119.8
C14 C13 C18 119.2(3)
C14 C13 P1 119.9(2)
C18 C13 P1 120.7(2)
C15 C14 C13 121.6(3)
C15 C14 H14A 119.2
C13 C14 H14A 119.2
C16 C15 C14 119.4(3)
C16 C15 H15A 120.3
C14 C15 H15A 120.3
C17 C16 C15 119.9(3)
C17 C16 H16A 120.0
C15 C16 H16A 120.0
C16 C17 C18 121.9(3)
C16 C17 H17A 119.0
C18 C17 H17A 119.0
C17 C18 C13 118.0(3)
C17 C18 C19 116.5(3)
C13 C18 C19 125.6(3)
N1 C19 C20 121.1(3)
N1 C19 C18 120.4(3)
C20 C19 C18 118.4(3)
C21 C20 C19 119.7(3)
C21 C20 H20A 120.1
C19 C20 H20A 120.1
C22 C21 C20 119.3(3)
C22 C21 H21A 120.4
C20 C21 H21A 120.4
C23 C22 C21 118.3(3)
C23 C22 H22A 120.8
C21 C22 H22A 120.8
N1 C23 C22 124.0(3)
N1 C23 H23A 118.0
C22 C23 H23A 118.0
C25 C24 C29 118.3(3)
C25 C24 P2 117.7(2)
C29 C24 P2 124.0(2)
C26 C25 C24 121.1(3)
C26 C25 H25A 119.5
C24 C25 H25A 119.5
C27 C26 C25 120.0(3)
C27 C26 H26A 120.0
C25 C26 H26A 120.0
C26 C27 C28 119.7(3)
C26 C27 H27A 120.1
C28 C27 H27A 120.1
C27 C28 C29 120.2(3)
C27 C28 H28A 119.9
C29 C28 H28A 119.9
C28 C29 C24 120.6(3)
C28 C29 H29A 119.7
C24 C29 H29A 119.7
C31 C30 C35 119.1(3)
C31 C30 P2 123.3(2)
C35 C30 P2 117.5(2)
C32 C31 C30 120.4(3)
C32 C31 H31A 119.8
C30 C31 H31A 119.8
C31 C32 C33 120.5(3)
C31 C32 H32A 119.7
C33 C32 H32A 119.7
C34 C33 C32 119.4(3)
C34 C33 H33A 120.3
C32 C33 H33A 120.3
C35 C34 C33 120.8(3)
C35 C34 H34A 119.6
C33 C34 H34A 119.6
C34 C35 C30 119.8(3)
C34 C35 H35A 120.1
C30 C35 H35A 120.1
C37 C36 C41 118.4(3)
C37 C36 P2 118.8(3)
C41 C36 P2 122.7(3)
C38 C37 C36 120.5(4)
C38 C37 H37A 119.7
C36 C37 H37A 119.7
C39 C38 C37 119.9(4)
C39 C38 H38A 120.1
C37 C38 H38A 120.1
C40 C39 C38 119.9(4)
C40 C39 H39A 120.0
C38 C39 H39A 120.0
C39 C40 C41 120.7(4)
C39 C40 H40A 119.7
C41 C40 H40A 119.7
C40 C41 C36 120.6(4)
C40 C41 H41A 119.7
C36 C41 H41A 119.7
Cl2 C42 Cl1 110.2(2)
Cl2 C42 Cl3 111.0(2)
Cl1 C42 Cl3 109.7(2)
Cl2 C42 H42A 108.6
Cl1 C42 H42A 108.6
Cl3 C42 H42A 108.6
Cl4 C43 Cl6 110.5(2)
Cl4 C43 Cl5 112.4(3)
Cl6 C43 Cl5 110.0(2)
Cl4 C43 H43A 108.0
Cl6 C43 H43A 108.0
Cl5 C43 H43A 108.0

loop_
_geom_bond_atom_site_label_1
_geom_bond_atom_site_label_2
_geom_bond_distance
Cu1 N1 2.155(2)
Cu1 P2 2.2509(8)
Cu1 P1 2.2666(9)
Cu1 I1 2.6564(4)
N1 C23 1.349(4)
N1 C19 1.352(4)
Cl1 C42 1.743(4)
Cl2 C42 1.737(5)
Cl3 C42 1.748(4)
Cl4 C43 1.724(4)
Cl5 C43 1.738(5)
Cl6 C43 1.729(5)
P1 C7 1.818(3)
P1 C1 1.830(3)
P1 C13 1.834(3)
P2 C36 1.824(3)
P2 C24 1.825(3)
P2 C30 1.826(3)
C1 C2 1.379(4)
C1 C6 1.388(5)
C2 C3 1.388(5)
C2 H2A 0.9500
C3 C4 1.362(6)
C3 H3A 0.9500
C4 C5 1.372(6)
C4 H4A 0.9500
C5 C6 1.390(5)
C5 H5A 0.9500
C6 H6A 0.9500
C7 C8 1.386(4)
C7 C12 1.397(4)
C8 C9 1.386(5)
C8 H8A 0.9500
C9 C10 1.374(5)
C9 H9A 0.9500
C10 C11 1.367(5)
C10 H10A 0.9500
C11 C12 1.381(5)
C11 H11A 0.9500
C12 H12A 0.9500
C13 C14 1.389(4)
C13 C18 1.410(4)
C14 C15 1.387(5)
C14 H14A 0.9500
C15 C16 1.379(5)
C15 H15A 0.9500
C16 C17 1.375(5)
C16 H16A 0.9500
C17 C18 1.400(4)
C17 H17A 0.9500
C18 C19 1.489(5)
C19 C20 1.398(4)
C20 C21 1.375(5)
C20 H20A 0.9500
C21 C22 1.373(5)
C21 H21A 0.9500
C22 C23 1.371(5)
C22 H22A 0.9500
C23 H23A 0.9500
C24 C25 1.384(4)
C24 C29 1.392(4)
C25 C26 1.383(5)
C25 H25A 0.9500
C26 C27 1.377(5)
C26 H26A 0.9500
C27 C28 1.380(5)
C27 H27A 0.9500
C28 C29 1.383(5)
C28 H28A 0.9500
C29 H29A 0.9500
C30 C31 1.385(4)
C30 C35 1.404(4)
C31 C32 1.380(4)
C31 H31A 0.9500
C32 C33 1.383(5)
C32 H32A 0.9500
C33 C34 1.382(5)
C33 H33A 0.9500
C34 C35 1.379(5)
C34 H34A 0.9500
C35 H35A 0.9500
C36 C37 1.387(5)
C36 C41 1.390(5)
C37 C38 1.387(5)
C37 H37A 0.9500
C38 C39 1.383(6)
C38 H38A 0.9500
C39 C40 1.359(6)
C39 H39A 0.9500
C40 C41 1.381(5)
C40 H40A 0.9500
C41 H41A 0.9500
C42 H42A 1.0000
C43 H43A 1.0000

loop_
_geom_torsion_atom_site_label_1
_geom_torsion_atom_site_label_2
_geom_torsion_atom_site_label_3
_geom_torsion_atom_site_label_4
_geom_torsion
P2 Cu1 N1 C23 90.1(2)
P1 Cu1 N1 C23 -139.9(2)
I1 Cu1 N1 C23 -27.4(2)
P2 Cu1 N1 C19 -100.1(2)
P1 Cu1 N1 C19 29.8(2)
I1 Cu1 N1 C19 142.4(2)
N1 Cu1 P1 C7 62.62(13)
P2 Cu1 P1 C7 -177.65(11)
I1 Cu1 P1 C7 -42.88(12)
N1 Cu1 P1 C1 -168.67(14)
P2 Cu1 P1 C1 -48.95(13)
I1 Cu1 P1 C1 85.82(13)
N1 Cu1 P1 C13 -49.92(12)
P2 Cu1 P1 C13 69.81(11)
I1 Cu1 P1 C13 -155.43(10)
N1 Cu1 P2 C36 -88.78(15)
P1 Cu1 P2 C36 163.67(12)
I1 Cu1 P2 C36 27.25(13)
N1 Cu1 P2 C24 34.20(14)
P1 Cu1 P2 C24 -73.35(12)
I1 Cu1 P2 C24 150.24(11)
N1 Cu1 P2 C30 151.08(13)
P1 Cu1 P2 C30 43.53(12)
I1 Cu1 P2 C30 -92.89(11)
C7 P1 C1 C2 159.0(3)
C13 P1 C1 C2 -92.8(3)
Cu1 P1 C1 C2 25.4(3)
C7 P1 C1 C6 -19.0(3)
C13 P1 C1 C6 89.2(3)
Cu1 P1 C1 C6 -152.6(3)
C6 C1 C2 C3 1.8(5)
P1 C1 C2 C3 -176.3(3)
C1 C2 C3 C4 -0.1(6)
C2 C3 C4 C5 -1.6(6)
C3 C4 C5 C6 1.8(7)
C2 C1 C6 C5 -1.6(6)
P1 C1 C6 C5 176.4(3)
C4 C5 C6 C1 -0.1(7)
C1 P1 C7 C8 104.9(3)
C13 P1 C7 C8 -3.4(3)
Cu1 P1 C7 C8 -115.3(3)
C1 P1 C7 C12 -72.8(3)
C13 P1 C7 C12 178.8(2)
Cu1 P1 C7 C12 67.0(3)
C12 C7 C8 C9 -0.7(5)
P1 C7 C8 C9 -178.5(3)
C7 C8 C9 C10 1.3(6)
C8 C9 C10 C11 -0.4(6)
C9 C10 C11 C12 -1.1(6)
C10 C11 C12 C7 1.7(5)
C8 C7 C12 C11 -0.7(5)
P1 C7 C12 C11 177.1(3)
C7 P1 C13 C14 108.0(3)
C1 P1 C13 C14 1.3(3)
Cu1 P1 C13 C14 -131.7(2)
C7 P1 C13 C18 -76.2(3)
C1 P1 C13 C18 177.0(2)
Cu1 P1 C13 C18 44.1(2)
C18 C13 C14 C15 -1.9(5)
P1 C13 C14 C15 173.9(3)
C13 C14 C15 C16 0.1(5)
C14 C15 C16 C17 1.7(5)
C15 C16 C17 C18 -1.5(5)
C16 C17 C18 C13 -0.4(5)
C16 C17 C18 C19 178.5(3)
C14 C13 C18 C17 2.1(4)
P1 C13 C18 C17 -173.8(2)
C14 C13 C18 C19 -176.7(3)
P1 C13 C18 C19 7.5(4)
C23 N1 C19 C20 2.7(4)
Cu1 N1 C19 C20 -166.9(2)
C23 N1 C19 C18 -174.6(3)
Cu1 N1 C19 C18 15.8(4)
C17 C18 C19 N1 135.8(3)
C13 C18 C19 N1 -45.5(4)
C17 C18 C19 C20 -41.5(4)
C13 C18 C19 C20 137.2(3)
N1 C19 C20 C21 -2.5(5)
C18 C19 C20 C21 174.8(3)
C19 C20 C21 C22 0.3(5)
C20 C21 C22 C23 1.6(5)
C19 N1 C23 C22 -0.7(4)
Cu1 N1 C23 C22 170.1(2)
C21 C22 C23 N1 -1.5(5)
C36 P2 C24 C25 167.6(2)
C30 P2 C24 C25 -85.5(3)
Cu1 P2 C24 C25 36.4(3)
C36 P2 C24 C29 -13.3(3)
C30 P2 C24 C29 93.6(3)
Cu1 P2 C24 C29 -144.4(2)
C29 C24 C25 C26 0.0(5)
P2 C24 C25 C26 179.2(3)
C24 C25 C26 C27 0.3(5)
C25 C26 C27 C28 -0.3(6)
C26 C27 C28 C29 -0.1(6)
C27 C28 C29 C24 0.4(5)
C25 C24 C29 C28 -0.3(5)
P2 C24 C29 C28 -179.5(3)
C36 P2 C30 C31 107.8(3)
C24 P2 C30 C31 0.9(3)
Cu1 P2 C30 C31 -123.1(2)
C36 P2 C30 C35 -75.8(3)
C24 P2 C30 C35 177.3(2)
Cu1 P2 C30 C35 53.3(3)
C35 C30 C31 C32 -0.9(5)
P2 C30 C31 C32 175.5(3)
C30 C31 C32 C33 0.6(5)
C31 C32 C33 C34 0.4(5)
C32 C33 C34 C35 -1.2(5)
C33 C34 C35 C30 0.9(5)
C31 C30 C35 C34 0.1(5)
P2 C30 C35 C34 -176.4(3)
C24 P2 C36 C37 -88.3(3)
C30 P2 C36 C37 165.0(3)
Cu1 P2 C36 C37 40.4(3)
C24 P2 C36 C41 89.7(3)
C30 P2 C36 C41 -17.0(3)
Cu1 P2 C36 C41 -141.6(3)
C41 C36 C37 C38 -0.9(5)
P2 C36 C37 C38 177.2(3)
C36 C37 C38 C39 0.6(6)
C37 C38 C39 C40 0.1(6)
C38 C39 C40 C41 -0.5(7)
C39 C40 C41 C36 0.2(6)
C37 C36 C41 C40 0.5(5)
P2 C36 C41 C40 -177.5(3)
